data_7010310
loop_
_publ_author_name
'Hierso, Jean-Cyrille'
'Bouwman, Elisabeth'
'Ellis, Dianne D.'
'P\'erez Cabero, M\'onica'
'Reedijk, Jan'
'Spek, Anthony L.'

_publ_section_title
;
 Cobalt(II) aldoxime complexes stabilised by halide hydrogen bonding:
 crystal structures of [Co{HON&#xE006;C(H)(Me)}4X2]
 (X&#x2005;=&#x2005;Cl or Br) and [Co{HON&#xE006;C(H)(Pr)}4Cl2]
;
_journal_issue 2
_journal_name_full 'Journal of the Chemical Society, Dalton Transactions'
_journal_page_first 197
_journal_paper_doi 10.1039/b007919g
_journal_year 2001
_chemical_formula_moiety 'C8 H20 Cl2 Co N4 O4'
_chemical_formula_sum 'C8 H20 Cl2 Co N4 O4'
_chemical_formula_weight 366.11
_chemical_name_systematic
; 
 ? 
;
_space_group_IT_number 2
_symmetry_cell_setting triclinic
_symmetry_space_group_name_Hall '-P 1'
_symmetry_space_group_name_H-M 'P -1'
_atom_sites_solution_hydrogens geom
_atom_sites_solution_primary direct
_atom_sites_solution_secondary difmap
_audit_creation_method SHELXL-97
_cell_angle_alpha 100.6597(14)
_cell_angle_beta 115.3716(19)
_cell_angle_gamma 107.584(2)
_cell_formula_units_Z 1
_cell_length_a 7.4892(2)
_cell_length_b 7.7050(3)
_cell_length_c 8.6242(3)
_cell_measurement_temperature 150(2)
_cell_volume 399.06(3)
_computing_cell_refinement 'DENZO 1.11'
_computing_data_collection 'Nonius COLLECT'
_computing_data_reduction 'DENZO 1.11'
_computing_molecular_graphics 'PLATON (Spek, 2000)'
_computing_publication_material 'PLATON (Spek, 2000)'
_computing_structure_refinement 'SHELXL-97 (Sheldrick, 1997)'
_computing_structure_solution 'SHELXS-97 (Sheldrick, 1990)'
_diffrn_ambient_temperature 150(2)
_diffrn_measured_fraction_theta_full 0.977
_diffrn_measured_fraction_theta_max 0.977
_diffrn_measurement_device_type 'Nonius Kappa CCD'
_diffrn_radiation_monochromator graphite
_diffrn_radiation_source 'rotating anode'
_diffrn_radiation_type MoK\a
_diffrn_radiation_wavelength 0.71073
_diffrn_reflns_av_R_equivalents 0.0417
_diffrn_reflns_av_sigmaI/netI 0.0435
_diffrn_reflns_limit_h_max 7
_diffrn_reflns_limit_h_min -9
_diffrn_reflns_limit_k_max 9
_diffrn_reflns_limit_k_min -9
_diffrn_reflns_limit_l_max 11
_diffrn_reflns_limit_l_min -11
_diffrn_reflns_number 4206
_diffrn_reflns_theta_full 27.48
_diffrn_reflns_theta_max 27.48
_diffrn_reflns_theta_min 2.81
_exptl_absorpt_coefficient_mu 1.423
_exptl_absorpt_correction_T_max 0.8184
_exptl_absorpt_correction_T_min 0.7286
_exptl_absorpt_correction_type multi-scan
_exptl_crystal_colour purple
_exptl_crystal_density_diffrn 1.523
_exptl_crystal_density_method 'not measured'
_exptl_crystal_description block
_exptl_crystal_F_000 189
_exptl_crystal_size_max 0.24
_exptl_crystal_size_mid 0.24
_exptl_crystal_size_min 0.21
_refine_diff_density_max 0.397
_refine_diff_density_min -0.355
_refine_diff_density_rms 0.062
_refine_ls_extinction_coef 0.039(4)
_refine_ls_extinction_expression Fc^*^=kFc[1+0.001xFc^2^\l^3^/sin(2\q)]^-1/4^
_refine_ls_extinction_method SHELXL
_refine_ls_goodness_of_fit_ref 1.044
_refine_ls_hydrogen_treatment mixed
_refine_ls_matrix_type full
_refine_ls_number_parameters 99
_refine_ls_number_reflns 1780
_refine_ls_number_restraints 0
_refine_ls_restrained_S_all 1.044
_refine_ls_R_factor_all 0.0332
_refine_ls_R_factor_gt 0.0279
_refine_ls_shift/su_max 0.001
_refine_ls_shift/su_mean 0.000
_refine_ls_structure_factor_coef Fsqd
_refine_ls_weighting_details 'calc w=1/[\s^2^(Fo^2^)+(0.0143P)^2^+0.2196P] where P=(Fo^2^+2Fc^2^)/3'
_refine_ls_weighting_scheme calc
_refine_ls_wR_factor_gt 0.0658
_refine_ls_wR_factor_ref 0.0684
_reflns_number_gt 1577
_reflns_number_total 1780
_reflns_threshold_expression I>2\s(I)
_cod_data_source_file b007919g.txt
_cod_data_source_block 4
_cod_original_cell_volume 399.06(2)
_cod_original_sg_symbol_H-M P-1
_cod_database_code 7010310

loop_
_symmetry_equiv_pos_as_xyz
'x, y, z'
'-x, -y, -z'

loop_
_atom_site_label
_atom_site_type_symbol
_atom_site_fract_x
_atom_site_fract_y
_atom_site_fract_z
_atom_site_U_iso_or_equiv
_atom_site_adp_type
_atom_site_occupancy
_atom_site_symmetry_multiplicity
_atom_site_calc_flag
_atom_site_refinement_flags
_atom_site_disorder_assembly
_atom_site_disorder_group
Co1 Co 0.5000 0.0000 0.0000 0.01681(13) Uani 1 2 d S . .
Cl1 Cl 0.50019(7) 0.24717(7) 0.22301(6) 0.02274(14) Uani 1 1 d . . .
O1 O 0.6328(3) 0.4115(2) -0.0230(2) 0.0316(4) Uani 1 1 d . . .
H1 H 0.598(4) 0.398(4) 0.052(4) 0.044(8) Uiso 1 1 d . . .
O2 O 0.9147(3) -0.0763(3) 0.1534(2) 0.0512(5) Uani 1 1 d . . .
H2 H 0.819(5) -0.149(4) 0.053(4) 0.057(9) Uiso 1 1 d . . .
N1 N 0.6298(2) 0.2292(2) -0.0874(2) 0.0192(3) Uani 1 1 d . . .
N2 N 0.8320(2) 0.0530(2) 0.1955(2) 0.0213(3) Uani 1 1 d . . .
C10 C 0.7042(3) 0.2228(3) -0.1946(3) 0.0236(4) Uani 1 1 d . . .
H10 H 0.7055 0.1023 -0.2431 0.028 Uiso 1 1 calc R . .
C11 C 0.7899(3) 0.3834(3) -0.2527(3) 0.0302(5) Uani 1 1 d . . .
H11A H 0.7610 0.4931 -0.2100 0.045 Uiso 1 1 calc R . .
H11B H 0.7170 0.3356 -0.3874 0.045 Uiso 1 1 calc R . .
H11C H 0.9479 0.4270 -0.1989 0.045 Uiso 1 1 calc R . .
C20 C 0.9675(3) 0.1862(3) 0.3533(3) 0.0251(4) Uani 1 1 d . . .
H20 H 0.9211 0.2783 0.3927 0.030 Uiso 1 1 calc R . .
C21 C 1.1920(3) 0.2130(3) 0.4831(3) 0.0311(5) Uani 1 1 d . . .
H21A H 1.1898 0.0857 0.4851 0.047 Uiso 1 1 calc R . .
H21B H 1.2428 0.2984 0.6071 0.047 Uiso 1 1 calc R . .
H21C H 1.2911 0.2727 0.4426 0.047 Uiso 1 1 calc R . .

loop_
_atom_site_aniso_label
_atom_site_aniso_U_11
_atom_site_aniso_U_22
_atom_site_aniso_U_33
_atom_site_aniso_U_23
_atom_site_aniso_U_13
_atom_site_aniso_U_12
Co1 0.0179(2) 0.0187(2) 0.01392(19) 0.00552(14) 0.00750(15) 0.00939(15)
Cl1 0.0282(3) 0.0240(3) 0.0174(2) 0.00532(19) 0.0120(2) 0.0137(2)
O1 0.0503(9) 0.0247(8) 0.0408(9) 0.0172(7) 0.0338(8) 0.0229(7)
O2 0.0330(9) 0.0621(13) 0.0330(9) -0.0114(9) -0.0006(8) 0.0332(9)
N1 0.0188(7) 0.0202(8) 0.0182(7) 0.0068(6) 0.0077(6) 0.0109(6)
N2 0.0211(8) 0.0261(9) 0.0205(8) 0.0091(7) 0.0113(7) 0.0134(7)
C10 0.0238(9) 0.0263(11) 0.0208(9) 0.0082(8) 0.0113(8) 0.0114(8)
C11 0.0290(10) 0.0372(12) 0.0249(10) 0.0137(9) 0.0156(9) 0.0108(9)
C20 0.0235(10) 0.0240(10) 0.0221(9) 0.0064(8) 0.0082(8) 0.0100(8)
C21 0.0219(10) 0.0359(12) 0.0232(10) 0.0083(9) 0.0053(8) 0.0088(9)

loop_
_atom_type_symbol
_atom_type_description
_atom_type_scat_dispersion_real
_atom_type_scat_dispersion_imag
_atom_type_scat_source
C C 0.0033 0.0016 'International Tables Vol C Tables 4.2.6.8 and 6.1.1.4'
H H 0.0000 0.0000 'International Tables Vol C Tables 4.2.6.8 and 6.1.1.4'
Cl Cl 0.1484 0.1585 'International Tables Vol C Tables 4.2.6.8 and 6.1.1.4'
Co Co 0.3494 0.9721 'International Tables Vol C Tables 4.2.6.8 and 6.1.1.4'
N N 0.0061 0.0033 'International Tables Vol C Tables 4.2.6.8 and 6.1.1.4'
O O 0.0106 0.0060 'International Tables Vol C Tables 4.2.6.8 and 6.1.1.4'

loop_
_geom_angle_atom_site_label_1
_geom_angle_atom_site_label_2
_geom_angle_atom_site_label_3
_geom_angle
_geom_angle_site_symmetry_1
_geom_angle_site_symmetry_3
_geom_angle_publ_flag
N1 Co1 N1 180.0 . 2_655 y
N1 Co1 N2 90.34(5) . 2_655 ?
N1 Co1 N2 89.66(5) 2_655 2_655 ?
N1 Co1 N2 89.66(5) . . y
N1 Co1 N2 90.34(5) 2_655 . y
N2 Co1 N2 180.00(9) 2_655 . y
N1 Co1 Cl1 87.93(4) . . y
N1 Co1 Cl1 92.07(4) 2_655 . ?
N2 Co1 Cl1 87.88(4) 2_655 . ?
N2 Co1 Cl1 92.12(4) . . y
N1 Co1 Cl1 92.07(4) . 2_655 ?
N1 Co1 Cl1 87.93(4) 2_655 2_655 ?
N2 Co1 Cl1 92.12(4) 2_655 2_655 ?
N2 Co1 Cl1 87.88(4) . 2_655 ?
Cl1 Co1 Cl1 180.0 . 2_655 y
N1 O1 H1 101.2(19) . . y
N2 O2 H2 102(2) . . y
C10 N1 O1 112.65(15) . . ?
C10 N1 Co1 128.89(14) . . ?
O1 N1 Co1 118.45(10) . . ?
C20 N2 O2 111.88(15) . . ?
C20 N2 Co1 129.02(13) . . ?
O2 N2 Co1 119.05(12) . . ?
N1 C10 C11 127.18(19) . . ?
N1 C10 H10 116.4 . . ?
C11 C10 H10 116.4 . . ?
C10 C11 H11A 109.5 . . ?
C10 C11 H11B 109.5 . . ?
H11A C11 H11B 109.5 . . ?
C10 C11 H11C 109.5 . . ?
H11A C11 H11C 109.5 . . ?
H11B C11 H11C 109.5 . . ?
N2 C20 C21 126.68(19) . . ?
N2 C20 H20 116.7 . . ?
C21 C20 H20 116.7 . . ?
C20 C21 H21A 109.5 . . ?
C20 C21 H21B 109.5 . . ?
H21A C21 H21B 109.5 . . ?
C20 C21 H21C 109.5 . . ?
H21A C21 H21C 109.5 . . ?
H21B C21 H21C 109.5 . . ?

loop_
_geom_bond_atom_site_label_1
_geom_bond_atom_site_label_2
_geom_bond_distance
_geom_bond_site_symmetry_2
_geom_bond_publ_flag
Co1 N1 2.1711(15) . y
Co1 N1 2.1711(15) 2_655 ?
Co1 N2 2.1751(14) 2_655 ?
Co1 N2 2.1752(14) . y
Co1 Cl1 2.4427(4) . y
Co1 Cl1 2.4427(4) 2_655 ?
O1 N1 1.402(2) . y
O1 H1 0.81(3) . y
O2 N2 1.392(2) . y
O2 H2 0.79(3) . y
N1 C10 1.268(2) . y
N2 C20 1.267(2) . y
C10 C11 1.490(3) . ?
C10 H10 0.9500 . ?
C11 H11A 0.9800 . ?
C11 H11B 0.9800 . ?
C11 H11C 0.9800 . ?
C20 C21 1.488(3) . ?
C20 H20 0.9500 . ?
C21 H21A 0.9800 . ?
C21 H21B 0.9800 . ?
C21 H21C 0.9800 . ?

loop_
_geom_hbond_atom_site_label_D
_geom_hbond_atom_site_label_H
_geom_hbond_atom_site_label_A
_geom_hbond_distance_DH
_geom_hbond_distance_HA
_geom_hbond_distance_DA
_geom_hbond_angle_DHA
_geom_hbond_site_symmetry_A
_geom_hbond_publ_flag
O1 H1 Cl1 0.81(3) 2.26(3) 3.0217(15) 158(3) . y
O2 H2 Cl1 0.79(3) 2.31(3) 3.0380(17) 155(3) 2_655 y
O1 H1 O1 0.81(3) 2.55(3) 2.843(3) 103(2) 2_665 y

loop_
_geom_torsion_atom_site_label_1
_geom_torsion_atom_site_label_2
_geom_torsion_atom_site_label_3
_geom_torsion_atom_site_label_4
_geom_torsion
_geom_torsion_site_symmetry_1
_geom_torsion_site_symmetry_2
_geom_torsion_site_symmetry_3
_geom_torsion_site_symmetry_4
_geom_torsion_publ_flag
N1 Co1 N1 C10 163(36) 2_655 . . . ?
N2 Co1 N1 C10 -101.63(16) 2_655 . . . ?
N2 Co1 N1 C10 78.37(16) . . . . ?
Cl1 Co1 N1 C10 170.50(16) . . . . ?
Cl1 Co1 N1 C10 -9.50(16) 2_655 . . . ?
N1 Co1 N1 O1 -18(36) 2_655 . . . ?
N2 Co1 N1 O1 77.30(12) 2_655 . . . ?
N2 Co1 N1 O1 -102.70(12) . . . . ?
Cl1 Co1 N1 O1 -10.57(11) . . . . ?
Cl1 Co1 N1 O1 169.43(11) 2_655 . . . ?
N1 Co1 N2 C20 79.76(17) . . . . ?
N1 Co1 N2 C20 -100.24(17) 2_655 . . . ?
N2 Co1 N2 C20 -55(45) 2_655 . . . ?
Cl1 Co1 N2 C20 -8.16(16) . . . . ?
Cl1 Co1 N2 C20 171.84(16) 2_655 . . . ?
N1 Co1 N2 O2 -103.10(15) . . . . ?
N1 Co1 N2 O2 76.90(15) 2_655 . . . ?
N2 Co1 N2 O2 122(46) 2_655 . . . ?
Cl1 Co1 N2 O2 168.98(14) . . . . ?
Cl1 Co1 N2 O2 -11.02(14) 2_655 . . . ?
O1 N1 C10 C11 0.3(3) . . . . ?
Co1 N1 C10 C11 179.30(14) . . . . ?
O2 N2 C20 C21 1.4(3) . . . . ?
Co1 N2 C20 C21 178.69(14) . . . . ?
